data_4509965
loop_
_publ_author_name
'Dai, Ming'
'Su, Xin-Ran'
'Wang, Xiao'
'Wu, Bing'
'Ren, Zhi-Gang'
'Zhou, Xuan'
'Lang, Jian-Ping'

_publ_section_title
;
 Three Zinc(II) Coordination Polymers Based on
 Tetrakis(4-pyridyl)cyclobutane and Naphthalenedicarboxylate Linkers:
 Solvothermal Syntheses, Structures, and Photocatalytic Properties
;
_journal_issue 1
_journal_name_full 'Crystal Growth &amp; Design'
_journal_page_first 240
_journal_paper_doi 10.1021/cg4014416
_journal_volume 14
_journal_year 2014
_chemical_formula_moiety 'C48 H34 N4 O9 Zn2'
_chemical_formula_sum 'C48 H34 N4 O9 Zn2'
_chemical_formula_weight 941.57
_chemical_name_systematic
; 
 ? 
;
_space_group_IT_number 14
_symmetry_cell_setting monoclinic
_symmetry_space_group_name_Hall '-P 2yn'
_symmetry_space_group_name_H-M 'P 1 21/n 1'
_atom_sites_solution_hydrogens geom
_atom_sites_solution_primary direct
_atom_sites_solution_secondary difmap
_cell_angle_alpha 90.00
_cell_angle_beta 109.367(11)
_cell_angle_gamma 90.00
_cell_formula_units_Z 4
_cell_length_a 16.0577(18)
_cell_length_b 15.9369(15)
_cell_length_c 16.9495(15)
_cell_measurement_reflns_used 3305
_cell_measurement_temperature 223(2)
_cell_measurement_theta_max 23.8460
_cell_measurement_theta_min 3.2710
_cell_volume 4092.1(8)
_computing_cell_refinement 'CrysAlisPro, Agilent Technologies, Version 1.171.36.28 '
_computing_data_collection 'CrysAlisPro, Agilent Technologies, Version 1.171.36.28 '
_computing_data_reduction 'CrysAlisPro, Agilent Technologies, Version 1.171.36.28 '
_computing_molecular_graphics 'SHELXL-97 (Sheldrick, 1997)'
_computing_publication_material 'SHELXL-97 (Sheldrick, 1997)'
_computing_structure_refinement 'SHELXL-97 (Sheldrick, 1997)'
_computing_structure_solution 'SHELXS-97 (Sheldrick, 1990)'
_diffrn_ambient_temperature 223(2)
_diffrn_detector_area_resol_mean 10.4692
_diffrn_measured_fraction_theta_full 0.999
_diffrn_measured_fraction_theta_max 0.999
_diffrn_measurement_device_type 'Xcalibur, Atlas, Gemini'
_diffrn_measurement_method \w
_diffrn_radiation_monochromator graphite
_diffrn_radiation_source 'Enhance (Mo) X-ray Source'
_diffrn_radiation_type MoK\a
_diffrn_radiation_wavelength 0.71073
_diffrn_reflns_av_R_equivalents 0.1422
_diffrn_reflns_av_sigmaI/netI 0.2307
_diffrn_reflns_limit_h_max 22
_diffrn_reflns_limit_h_min -22
_diffrn_reflns_limit_k_max 20
_diffrn_reflns_limit_k_min -20
_diffrn_reflns_limit_l_max 23
_diffrn_reflns_limit_l_min -23
_diffrn_reflns_number 31765
_diffrn_reflns_theta_full 25.00
_diffrn_reflns_theta_max 29.44
_diffrn_reflns_theta_min 2.85
_diffrn_standards_decay_% 0
_diffrn_standards_interval_count 0
_diffrn_standards_interval_time 0
_diffrn_standards_number 0
_exptl_absorpt_coefficient_mu 1.238
_exptl_absorpt_correction_T_max 0.3500
_exptl_absorpt_correction_T_min 0.2155
_exptl_absorpt_correction_type multi-scan
_exptl_crystal_colour Yellow
_exptl_crystal_density_diffrn 1.528
_exptl_crystal_density_method 'not measured'
_exptl_crystal_description Block
_exptl_crystal_F_000 1928
_exptl_crystal_size_max 0.30
_exptl_crystal_size_mid 0.24
_exptl_crystal_size_min 0.18
_refine_diff_density_max 1.121
_refine_diff_density_min -0.672
_refine_diff_density_rms 0.097
_refine_ls_extinction_method none
_refine_ls_goodness_of_fit_ref 0.984
_refine_ls_hydrogen_treatment constr
_refine_ls_matrix_type full
_refine_ls_number_parameters 538
_refine_ls_number_reflns 7192
_refine_ls_number_restraints 0
_refine_ls_restrained_S_all 0.984
_refine_ls_R_factor_all 0.1492
_refine_ls_R_factor_gt 0.0693
_refine_ls_shift/su_max 0.001
_refine_ls_shift/su_mean 0.000
_refine_ls_structure_factor_coef Fsqd
_refine_ls_weighting_details 'calc w=1/[\s^2^(Fo^2^)+(0.0325P)^2^+0.0000P] where P=(Fo^2^+2Fc^2^)/3'
_refine_ls_weighting_scheme calc
_refine_ls_wR_factor_gt 0.1166
_refine_ls_wR_factor_ref 0.1378
_reflns_number_gt 4231
_reflns_number_total 9974
_reflns_threshold_expression >2sigma(I)
_cod_data_source_file cg4014416_si_002.cif
_cod_data_source_block 3
_cod_depositor_comments
;
The following automatic conversions were performed:

'_symmetry_cell_setting' value 'Monoclinic' changed to 'monoclinic'
according to
/usr/data/users/saulius/automatic-downloads/current/ACS/lib/dictionaries/cif_core.dic
dictionary named 'cif_core.dic' version 2.4.2 from 2011-04-26.

Automatic conversion script
Id: cif_fix_values 2281 2013-09-26 08:29:07Z andrius 
;
_cod_original_cell_volume 4092.1(7)
_cod_original_sg_symbol_H-M P21/n
_cod_database_code 4509965

loop_
_symmetry_equiv_pos_as_xyz
'x, y, z'
'-x+1/2, y+1/2, -z+1/2'
'-x, -y, -z'
'x-1/2, -y-1/2, z-1/2'

loop_
_atom_site_label
_atom_site_type_symbol
_atom_site_fract_x
_atom_site_fract_y
_atom_site_fract_z
_atom_site_U_iso_or_equiv
_atom_site_adp_type
_atom_site_occupancy
_atom_site_symmetry_multiplicity
_atom_site_calc_flag
_atom_site_refinement_flags
Zn1 Zn 0.47649(5) 0.61569(4) 1.65237(3) 0.0306(2) Uani 1 1 d .
Zn2 Zn 0.70493(5) 0.40903(5) 1.64573(4) 0.0345(2) Uani 1 1 d .
O1 O 0.5581(3) 0.6275(3) 1.5891(2) 0.0354(10) Uani 1 1 d .
O2 O 0.6331(3) 0.5141(3) 1.6487(2) 0.0360(10) Uani 1 1 d .
O3 O 0.6387(3) 0.4271(3) 1.5099(2) 0.0426(12) Uani 1 1 d .
O4 O 0.6048(2) 0.4791(2) 1.3821(2) 0.0348(10) Uani 1 1 d .
O5 O 0.8393(4) 0.4868(4) 1.6642(3) 0.103(2) Uani 1 1 d .
H5W1 H 0.8573 0.5261 1.6997 0.124 Uiso 1 1 d R
H5W2 H 0.8772 0.4694 1.6430 0.124 Uiso 1 1 d R
O6 O 0.5189(3) 0.6014(3) 1.7731(2) 0.0426(12) Uani 1 1 d .
O7 O 0.6304(3) 0.6816(3) 1.7727(2) 0.0585(14) Uani 1 1 d .
O8 O 0.7343(3) 0.8179(3) 1.8928(2) 0.0444(11) Uani 1 1 d .
O9 O 0.5919(3) 0.8480(3) 1.8625(3) 0.0565(13) Uani 1 1 d .
N1 N 0.7642(3) 0.4106(3) 1.7787(3) 0.0329(12) Uani 1 1 d .
N2 N 0.9258(3) 0.7654(3) 2.1337(3) 0.0304(12) Uani 1 1 d .
N3 N 0.8078(6) 0.4095(5) 2.3707(4) 0.0929(14) Uani 1 1 d .
N4 N 1.1071(3) 0.1810(3) 2.1468(2) 0.0296(12) Uani 1 1 d .
C1 C 0.7350(4) 0.4628(4) 1.8239(3) 0.0422(18) Uani 1 1 d .
H1A H 0.6833 0.4934 1.7970 0.051 Uiso 1 1 calc R
C2 C 0.7766(4) 0.4752(4) 1.9094(3) 0.0376(16) Uani 1 1 d .
H2A H 0.7530 0.5132 1.9388 0.045 Uiso 1 1 calc R
C3 C 0.8527(4) 0.4313(4) 1.9507(3) 0.0329(15) Uani 1 1 d .
C4 C 0.8817(4) 0.3745(4) 1.9041(3) 0.0397(16) Uani 1 1 d .
H4A H 0.9324 0.3421 1.9299 0.048 Uiso 1 1 calc R
C5 C 0.8363(4) 0.3650(4) 1.8194(3) 0.0373(16) Uani 1 1 d .
H5A H 0.8567 0.3252 1.7892 0.045 Uiso 1 1 calc R
C6 C 0.9024(4) 0.4447(4) 2.0421(3) 0.0293(14) Uani 1 1 d .
H6A H 0.9631 0.4630 2.0481 0.035 Uiso 1 1 calc R
C7 C 0.9372(4) 0.7132(4) 2.1976(3) 0.0401(17) Uani 1 1 d .
H7A H 0.9580 0.7354 2.2520 0.048 Uiso 1 1 calc R
C8 C 0.9205(4) 0.6291(4) 2.1887(3) 0.0443(18) Uani 1 1 d .
H8A H 0.9311 0.5953 2.2365 0.053 Uiso 1 1 calc R
C9 C 0.8880(4) 0.5929(4) 2.1101(3) 0.0293(14) Uani 1 1 d .
C10 C 0.8745(4) 0.6475(4) 2.0434(3) 0.0423(18) Uani 1 1 d .
H10A H 0.8519 0.6268 1.9884 0.051 Uiso 1 1 calc R
C11 C 0.8935(4) 0.7310(4) 2.0565(3) 0.0385(16) Uani 1 1 d .
H11A H 0.8838 0.7661 2.0098 0.046 Uiso 1 1 calc R
C12 C 0.8671(4) 0.5014(4) 2.0984(3) 0.0323(15) Uani 1 1 d .
H12A H 0.8025 0.4935 2.0830 0.039 Uiso 1 1 calc R
C13 C 0.8918(7) 0.4220(6) 2.3880(5) 0.0929(14) Uani 1 1 d .
H13A H 0.9285 0.4242 2.4442 0.111 Uiso 1 1 calc R
C14 C 0.9299(7) 0.4324(6) 2.3234(5) 0.0929(14) Uani 1 1 d .
H14 H 0.9906 0.4435 2.3375 0.111 Uiso 1 1 calc R
C15 C 0.8775(7) 0.4262(6) 2.2401(5) 0.0929(14) Uani 1 1 d .
C16 C 0.7913(7) 0.4089(6) 2.2261(5) 0.0929(14) Uani 1 1 d .
H16A H 0.7529 0.4017 2.1710 0.111 Uiso 1 1 calc R
C17 C 0.7575(7) 0.4013(5) 2.2953(5) 0.0929(14) Uani 1 1 d .
H17A H 0.6972 0.3901 2.2842 0.111 Uiso 1 1 calc R
C18 C 0.9153(4) 0.4410(4) 2.1727(3) 0.0369(16) Uani 1 1 d .
H18A H 0.9776 0.4586 2.1978 0.044 Uiso 1 1 calc R
C19 C 1.0206(4) 0.1629(4) 2.1198(3) 0.0387(16) Uani 1 1 d .
H19A H 1.0035 0.1066 2.1091 0.046 Uiso 1 1 calc R
C20 C 0.9560(4) 0.2227(4) 2.1070(3) 0.0379(16) Uani 1 1 d .
H20A H 0.8964 0.2065 2.0874 0.046 Uiso 1 1 calc R
C21 C 0.9775(4) 0.3053(4) 2.1224(3) 0.0275(14) Uani 1 1 d .
C22 C 1.0673(4) 0.3237(4) 2.1532(3) 0.0385(16) Uani 1 1 d .
H22A H 1.0859 0.3794 2.1665 0.046 Uiso 1 1 calc R
C23 C 1.1287(4) 0.2615(4) 2.1644(3) 0.0367(16) Uani 1 1 d .
H23A H 1.1888 0.2760 2.1853 0.044 Uiso 1 1 calc R
C24 C 0.9084(4) 0.3717(4) 2.1053(3) 0.0319(15) Uani 1 1 d .
H24A H 0.8498 0.3444 2.0909 0.038 Uiso 1 1 calc R
C25 C 0.6227(4) 0.5777(4) 1.6034(3) 0.0279(15) Uani 1 1 d .
C26 C 0.6901(4) 0.6035(4) 1.5633(3) 0.0265(14) Uani 1 1 d .
C27 C 0.7415(4) 0.6737(4) 1.5932(3) 0.0355(16) Uani 1 1 d .
H27A H 0.7349 0.7033 1.6388 0.043 Uiso 1 1 calc R
C28 C 0.8032(4) 0.7018(4) 1.5567(4) 0.0431(17) Uani 1 1 d .
C29 C 0.8587(5) 0.7711(5) 1.5892(4) 0.062(2) Uani 1 1 d .
H29A H 0.8558 0.7984 1.6373 0.075 Uiso 1 1 calc R
C30 C 0.9158(6) 0.7985(6) 1.5519(5) 0.086(3) Uani 1 1 d .
H30A H 0.9511 0.8457 1.5732 0.103 Uiso 1 1 calc R
C31 C 0.9230(6) 0.7572(6) 1.4815(6) 0.088(3) Uani 1 1 d .
H31A H 0.9633 0.7765 1.4562 0.105 Uiso 1 1 calc R
C32 C 0.8716(5) 0.6888(5) 1.4497(5) 0.066(2) Uani 1 1 d .
H32A H 0.8772 0.6611 1.4027 0.079 Uiso 1 1 calc R
C33 C 0.8101(4) 0.6593(4) 1.4866(4) 0.0431(17) Uani 1 1 d .
C34 C 0.7564(4) 0.5889(4) 1.4559(3) 0.0345(15) Uani 1 1 d .
H34A H 0.7601 0.5613 1.4082 0.041 Uiso 1 1 calc R
C35 C 0.6987(4) 0.5593(4) 1.4936(3) 0.0293(14) Uani 1 1 d .
C36 C 0.6445(4) 0.4827(4) 1.4610(3) 0.0284(14) Uani 1 1 d .
C37 C 0.5876(4) 0.6448(4) 1.8093(3) 0.0318(15) Uani 1 1 d .
C38 C 0.6121(4) 0.6519(4) 1.9029(3) 0.0292(14) Uani 1 1 d .
C39 C 0.5985(4) 0.5859(4) 1.9491(3) 0.0321(15) Uani 1 1 d .
H39A H 0.5754 0.5354 1.9220 0.039 Uiso 1 1 calc R
C40 C 0.6186(4) 0.5923(4) 2.0365(3) 0.0351(15) Uani 1 1 d .
C41 C 0.5996(4) 0.5270(5) 2.0850(4) 0.054(2) Uani 1 1 d .
H41A H 0.5787 0.4751 2.0599 0.064 Uiso 1 1 calc R
C42 C 0.6116(5) 0.5391(6) 2.1683(4) 0.061(2) Uani 1 1 d .
H42A H 0.5958 0.4967 2.1992 0.073 Uiso 1 1 calc R
C43 C 0.6465(5) 0.6128(6) 2.2063(4) 0.071(3) Uani 1 1 d .
H43A H 0.6549 0.6202 2.2634 0.085 Uiso 1 1 calc R
C44 C 0.6695(5) 0.6758(5) 2.1631(4) 0.063(2) Uani 1 1 d .
H44A H 0.6949 0.7253 2.1909 0.075 Uiso 1 1 calc R
C45 C 0.6553(4) 0.6671(5) 2.0761(3) 0.0417(17) Uani 1 1 d .
C46 C 0.6708(4) 0.7337(4) 2.0281(3) 0.0431(18) Uani 1 1 d .
H46A H 0.6968 0.7836 2.0547 0.052 Uiso 1 1 calc R
C47 C 0.6484(4) 0.7263(4) 1.9432(3) 0.0308(15) Uani 1 1 d .
C48 C 0.6581(4) 0.8038(4) 1.8947(3) 0.0332(15) Uani 1 1 d .

loop_
_atom_site_aniso_label
_atom_site_aniso_U_11
_atom_site_aniso_U_22
_atom_site_aniso_U_33
_atom_site_aniso_U_23
_atom_site_aniso_U_13
_atom_site_aniso_U_12
Zn1 0.0386(4) 0.0252(5) 0.0290(3) -0.0002(3) 0.0125(3) -0.0006(3)
Zn2 0.0423(5) 0.0256(5) 0.0337(4) -0.0008(3) 0.0098(3) 0.0041(4)
O1 0.034(3) 0.036(3) 0.040(2) 0.010(2) 0.0171(18) 0.011(2)
O2 0.042(3) 0.023(3) 0.049(2) 0.009(2) 0.024(2) 0.004(2)
O3 0.072(3) 0.022(3) 0.030(2) -0.0005(19) 0.011(2) -0.012(2)
O4 0.042(3) 0.028(3) 0.030(2) -0.0023(18) 0.0065(18) -0.009(2)
O5 0.113(5) 0.083(5) 0.132(5) 0.006(4) 0.064(4) 0.022(4)
O6 0.048(3) 0.049(3) 0.029(2) 0.000(2) 0.0091(19) -0.016(3)
O7 0.084(4) 0.059(4) 0.039(2) -0.014(2) 0.029(2) -0.029(3)
O8 0.039(3) 0.046(3) 0.052(2) 0.011(2) 0.019(2) 0.000(2)
O9 0.038(3) 0.049(4) 0.077(3) 0.014(3) 0.012(2) 0.005(3)
N1 0.038(3) 0.023(3) 0.035(2) -0.004(2) 0.009(2) 0.005(3)
N2 0.036(3) 0.021(3) 0.033(2) 0.001(2) 0.009(2) 0.000(2)
N3 0.135(4) 0.075(3) 0.090(2) 0.032(2) 0.066(3) 0.038(3)
N4 0.040(3) 0.018(3) 0.028(2) -0.005(2) 0.007(2) -0.003(3)
C1 0.040(4) 0.041(5) 0.037(3) -0.007(3) 0.002(3) 0.018(4)
C2 0.034(4) 0.035(4) 0.040(3) -0.009(3) 0.008(3) 0.013(3)
C3 0.031(4) 0.033(4) 0.035(3) 0.005(3) 0.012(3) 0.000(3)
C4 0.041(4) 0.035(4) 0.044(3) 0.003(3) 0.015(3) 0.014(3)
C5 0.039(4) 0.033(4) 0.041(3) -0.011(3) 0.014(3) 0.004(3)
C6 0.028(3) 0.027(4) 0.033(3) -0.005(3) 0.010(3) 0.005(3)
C7 0.061(5) 0.025(4) 0.033(3) 0.002(3) 0.014(3) -0.007(4)
C8 0.077(5) 0.031(5) 0.026(3) 0.007(3) 0.018(3) -0.006(4)
C9 0.032(4) 0.029(4) 0.027(3) 0.001(3) 0.009(3) 0.005(3)
C10 0.068(5) 0.027(4) 0.029(3) -0.003(3) 0.012(3) -0.003(4)
C11 0.052(4) 0.031(4) 0.030(3) 0.005(3) 0.011(3) 0.001(3)
C12 0.037(4) 0.022(4) 0.039(3) 0.003(3) 0.015(3) 0.000(3)
C13 0.135(4) 0.075(3) 0.090(2) 0.032(2) 0.066(3) 0.038(3)
C14 0.135(4) 0.075(3) 0.090(2) 0.032(2) 0.066(3) 0.038(3)
C15 0.135(4) 0.075(3) 0.090(2) 0.032(2) 0.066(3) 0.038(3)
C16 0.135(4) 0.075(3) 0.090(2) 0.032(2) 0.066(3) 0.038(3)
C17 0.135(4) 0.075(3) 0.090(2) 0.032(2) 0.066(3) 0.038(3)
C18 0.047(4) 0.028(4) 0.042(3) 0.006(3) 0.022(3) 0.009(3)
C19 0.042(4) 0.021(4) 0.053(4) -0.008(3) 0.015(3) -0.001(3)
C20 0.025(4) 0.032(5) 0.059(4) -0.007(3) 0.016(3) -0.004(3)
C21 0.035(4) 0.020(4) 0.030(3) -0.006(3) 0.014(3) -0.004(3)
C22 0.049(4) 0.019(4) 0.049(3) -0.006(3) 0.018(3) -0.001(3)
C23 0.029(4) 0.042(5) 0.034(3) -0.010(3) 0.003(3) -0.001(4)
C24 0.029(4) 0.029(4) 0.039(3) 0.003(3) 0.013(3) 0.003(3)
C25 0.039(4) 0.023(4) 0.015(3) -0.011(3) 0.000(3) -0.008(3)
C26 0.033(3) 0.023(4) 0.024(3) 0.005(2) 0.009(2) 0.003(3)
C27 0.048(4) 0.013(4) 0.041(3) -0.011(3) 0.010(3) -0.006(3)
C28 0.038(4) 0.037(5) 0.055(4) -0.007(3) 0.018(3) -0.011(3)
C29 0.065(6) 0.047(6) 0.075(5) -0.019(4) 0.024(4) -0.031(4)
C30 0.084(7) 0.070(7) 0.112(7) -0.026(6) 0.044(6) -0.049(6)
C31 0.071(6) 0.080(8) 0.134(8) -0.004(6) 0.063(6) -0.032(6)
C32 0.066(6) 0.059(6) 0.088(5) -0.018(4) 0.046(4) -0.031(5)
C33 0.039(4) 0.032(5) 0.063(4) 0.002(3) 0.023(3) -0.008(3)
C34 0.036(4) 0.032(4) 0.037(3) -0.002(3) 0.014(3) -0.006(3)
C35 0.032(4) 0.021(4) 0.033(3) 0.001(3) 0.008(3) -0.001(3)
C36 0.028(3) 0.030(4) 0.025(3) -0.002(3) 0.006(3) 0.006(3)
C37 0.048(4) 0.017(4) 0.032(3) -0.002(3) 0.016(3) 0.004(3)
C38 0.028(3) 0.025(4) 0.030(3) 0.000(3) 0.002(3) 0.000(3)
C39 0.032(4) 0.030(4) 0.034(3) 0.001(3) 0.010(3) 0.000(3)
C40 0.024(3) 0.040(4) 0.040(3) 0.010(3) 0.008(3) 0.003(3)
C41 0.043(4) 0.060(6) 0.052(4) 0.017(4) 0.008(3) 0.005(4)
C42 0.049(5) 0.082(7) 0.053(4) 0.034(4) 0.017(4) 0.017(5)
C43 0.080(6) 0.101(8) 0.029(4) 0.013(4) 0.015(4) 0.001(6)
C44 0.078(6) 0.072(6) 0.037(4) -0.002(4) 0.017(4) -0.007(5)
C45 0.039(4) 0.053(5) 0.033(3) 0.002(3) 0.012(3) -0.006(4)
C46 0.052(5) 0.046(5) 0.030(3) -0.008(3) 0.012(3) -0.014(4)
C47 0.026(3) 0.037(4) 0.031(3) -0.002(3) 0.013(3) -0.006(3)
C48 0.035(4) 0.034(4) 0.030(3) -0.008(3) 0.011(3) -0.004(3)

loop_
_atom_type_symbol
_atom_type_description
_atom_type_scat_dispersion_real
_atom_type_scat_dispersion_imag
_atom_type_scat_source
C C 0.0033 0.0016 'International Tables Vol C Tables 4.2.6.8 and 6.1.1.4'
H H 0.0000 0.0000 'International Tables Vol C Tables 4.2.6.8 and 6.1.1.4'
N N 0.0061 0.0033 'International Tables Vol C Tables 4.2.6.8 and 6.1.1.4'
O O 0.0106 0.0060 'International Tables Vol C Tables 4.2.6.8 and 6.1.1.4'
Zn Zn 0.2839 1.4301 'International Tables Vol C Tables 4.2.6.8 and 6.1.1.4'

loop_
_geom_angle_atom_site_label_1
_geom_angle_atom_site_label_2
_geom_angle_atom_site_label_3
_geom_angle
_geom_angle_site_symmetry_1
_geom_angle_site_symmetry_3
O6 Zn1 O4 100.99(16) . 3_668
O6 Zn1 O1 121.58(17) . .
O4 Zn1 O1 114.31(16) 3_668 .
O6 Zn1 N2 104.70(18) . 4_575
O4 Zn1 N2 118.55(18) 3_668 4_575
O1 Zn1 N2 97.49(18) . 4_575
O8 Zn2 O2 162.62(15) 2_648 .
O8 Zn2 N4 87.39(19) 2_648 4_565
O2 Zn2 N4 97.34(18) . 4_565
O8 Zn2 N1 105.15(18) 2_648 .
O2 Zn2 N1 91.24(17) . .
N4 Zn2 N1 94.05(17) 4_565 .
O8 Zn2 O3 82.61(16) 2_648 .
O2 Zn2 O3 80.70(15) . .
N4 Zn2 O3 89.71(16) 4_565 .
N1 Zn2 O3 171.49(18) . .
O8 Zn2 O5 84.39(19) 2_648 .
O2 Zn2 O5 93.63(18) . .
N4 Zn2 O5 166.56(18) 4_565 .
N1 Zn2 O5 77.93(19) . .
O3 Zn2 O5 99.73(17) . .
C25 O1 Zn1 119.3(4) . .
C25 O2 Zn2 127.7(4) . .
C36 O3 Zn2 132.3(4) . .
C36 O4 Zn1 113.6(4) . 3_668
Zn2 O5 H5W1 123.4 . .
Zn2 O5 H5W2 120.8 . .
H5W1 O5 H5W2 114.6 . .
C37 O6 Zn1 112.9(4) . .
C48 O8 Zn2 137.1(4) . 2_658
C1 N1 C5 117.0(5) . .
C1 N1 Zn2 120.1(4) . .
C5 N1 Zn2 122.7(4) . .
C7 N2 C11 116.1(5) . .
C7 N2 Zn1 120.9(4) . 4_676
C11 N2 Zn1 122.0(4) . 4_676
C17 N3 C13 120.6(9) . .
C23 N4 C19 116.4(5) . .
C23 N4 Zn2 120.7(4) . 4_666
C19 N4 Zn2 122.4(4) . 4_666
N1 C1 C2 123.6(6) . .
N1 C1 H1A 118.2 . .
C2 C1 H1A 118.2 . .
C3 C2 C1 119.6(6) . .
C3 C2 H2A 120.2 . .
C1 C2 H2A 120.2 . .
C4 C3 C2 116.9(5) . .
C4 C3 C6 121.2(5) . .
C2 C3 C6 121.8(5) . .
C3 C4 C5 120.2(6) . .
C3 C4 H4A 119.9 . .
C5 C4 H4A 119.9 . .
N1 C5 C4 122.6(5) . .
N1 C5 H5A 118.7 . .
C4 C5 H5A 118.7 . .
C3 C6 C12 122.6(5) . .
C3 C6 C24 119.4(5) . .
C12 C6 C24 87.9(4) . .
C3 C6 H6A 108.3 . .
C12 C6 H6A 108.3 . .
C24 C6 H6A 108.3 . .
N2 C7 C8 123.7(5) . .
N2 C7 H7A 118.1 . .
C8 C7 H7A 118.1 . .
C7 C8 C9 120.8(5) . .
C7 C8 H8A 119.6 . .
C9 C8 H8A 119.6 . .
C8 C9 C10 115.5(6) . .
C8 C9 C12 122.0(5) . .
C10 C9 C12 122.5(5) . .
C11 C10 C9 120.8(5) . .
C11 C10 H10A 119.6 . .
C9 C10 H10A 119.6 . .
N2 C11 C10 123.0(5) . .
N2 C11 H11A 118.5 . .
C10 C11 H11A 118.5 . .
C9 C12 C6 122.5(5) . .
C9 C12 C18 117.6(5) . .
C6 C12 C18 87.3(4) . .
C9 C12 H12A 109.2 . .
C6 C12 H12A 109.2 . .
C18 C12 H12A 109.2 . .
N3 C13 C14 121.5(9) . .
N3 C13 H13A 119.3 . .
C14 C13 H13A 119.3 . .
C15 C14 C13 120.2(10) . .
C15 C14 H14 119.9 . .
C13 C14 H14 119.9 . .
C16 C15 C14 115.6(9) . .
C16 C15 C18 123.7(9) . .
C14 C15 C18 120.7(9) . .
C15 C16 C17 120.6(9) . .
C15 C16 H16A 119.7 . .
C17 C16 H16A 119.7 . .
N3 C17 C16 121.4(10) . .
N3 C17 H17A 119.3 . .
C16 C17 H17A 119.3 . .
C15 C18 C24 120.2(6) . .
C15 C18 C12 119.9(6) . .
C24 C18 C12 87.1(4) . .
C15 C18 H18A 109.2 . .
C24 C18 H18A 109.2 . .
C12 C18 H18A 109.2 . .
N4 C19 C20 123.3(6) . .
N4 C19 H19A 118.4 . .
C20 C19 H19A 118.4 . .
C21 C20 C19 120.6(6) . .
C21 C20 H20A 119.7 . .
C19 C20 H20A 119.7 . .
C20 C21 C22 116.1(6) . .
C20 C21 C24 121.6(5) . .
C22 C21 C24 122.3(5) . .
C23 C22 C21 120.6(6) . .
C23 C22 H22A 119.7 . .
C21 C22 H22A 119.7 . .
N4 C23 C22 122.9(6) . .
N4 C23 H23A 118.5 . .
C22 C23 H23A 118.5 . .
C21 C24 C6 122.3(5) . .
C21 C24 C18 119.4(4) . .
C6 C24 C18 87.0(4) . .
C21 C24 H24A 108.7 . .
C6 C24 H24A 108.7 . .
C18 C24 H24A 108.7 . .
O2 C25 O1 124.1(6) . .
O2 C25 C26 121.7(6) . .
O1 C25 C26 114.1(5) . .
C27 C26 C35 119.7(5) . .
C27 C26 C25 118.9(5) . .
C35 C26 C25 121.3(5) . .
C26 C27 C28 121.2(5) . .
C26 C27 H27A 119.4 . .
C28 C27 H27A 119.4 . .
C33 C28 C27 119.0(6) . .
C33 C28 C29 119.4(6) . .
C27 C28 C29 121.6(6) . .
C30 C29 C28 120.7(7) . .
C30 C29 H29A 119.7 . .
C28 C29 H29A 119.7 . .
C29 C30 C31 120.5(8) . .
C29 C30 H30A 119.7 . .
C31 C30 H30A 119.7 . .
C32 C31 C30 120.2(7) . .
C32 C31 H31A 119.9 . .
C30 C31 H31A 119.9 . .
C31 C32 C33 120.6(7) . .
C31 C32 H32A 119.7 . .
C33 C32 H32A 119.7 . .
C28 C33 C34 119.1(6) . .
C28 C33 C32 118.5(6) . .
C34 C33 C32 122.4(6) . .
C35 C34 C33 121.9(6) . .
C35 C34 H34A 119.0 . .
C33 C34 H34A 119.0 . .
C34 C35 C26 118.9(5) . .
C34 C35 C36 120.6(5) . .
C26 C35 C36 120.4(5) . .
O3 C36 O4 123.1(5) . .
O3 C36 C35 120.1(4) . .
O4 C36 C35 116.8(5) . .
O7 C37 O6 124.0(5) . .
O7 C37 C38 120.5(6) . .
O6 C37 C38 115.4(5) . .
C39 C38 C47 119.5(5) . .
C39 C38 C37 120.5(5) . .
C47 C38 C37 120.0(5) . .
C38 C39 C40 121.3(6) . .
C38 C39 H39A 119.3 . .
C40 C39 H39A 119.3 . .
C45 C40 C39 118.6(6) . .
C45 C40 C41 118.9(5) . .
C39 C40 C41 122.4(6) . .
C42 C41 C40 120.5(7) . .
C42 C41 H41A 119.8 . .
C40 C41 H41A 119.8 . .
C43 C42 C41 120.0(7) . .
C43 C42 H42A 120.0 . .
C41 C42 H42A 120.0 . .
C44 C43 C42 121.4(7) . .
C44 C43 H43A 119.3 . .
C42 C43 H43A 119.3 . .
C43 C44 C45 120.4(7) . .
C43 C44 H44A 119.8 . .
C45 C44 H44A 119.8 . .
C40 C45 C46 119.5(5) . .
C40 C45 C44 118.6(6) . .
C46 C45 C44 121.8(6) . .
C47 C46 C45 120.5(6) . .
C47 C46 H46A 119.8 . .
C45 C46 H46A 119.8 . .
C46 C47 C38 120.6(5) . .
C46 C47 C48 117.5(5) . .
C38 C47 C48 121.7(4) . .
O9 C48 O8 126.1(6) . .
O9 C48 C47 118.1(6) . .
O8 C48 C47 115.8(6) . .

loop_
_geom_bond_atom_site_label_1
_geom_bond_atom_site_label_2
_geom_bond_distance
_geom_bond_site_symmetry_2
Zn1 O6 1.944(3) .
Zn1 O4 1.955(4) 3_668
Zn1 O1 1.958(4) .
Zn1 N2 2.046(5) 4_575
Zn2 O8 1.977(4) 2_648
Zn2 O2 2.044(4) .
Zn2 N4 2.132(5) 4_565
Zn2 N1 2.136(4) .
Zn2 O3 2.211(3) .
Zn2 O5 2.417(6) .
O1 C25 1.264(7) .
O2 C25 1.249(6) .
O3 C36 1.238(6) .
O4 C36 1.278(5) .
O4 Zn1 1.955(4) 3_668
O5 H5W1 0.8499 .
O5 H5W2 0.8501 .
O6 C37 1.275(7) .
O7 C37 1.218(7) .
O8 C48 1.254(7) .
O8 Zn2 1.977(4) 2_658
O9 C48 1.241(7) .
N1 C1 1.318(7) .
N1 C5 1.348(7) .
N2 C7 1.329(7) .
N2 C11 1.352(6) .
N2 Zn1 2.046(5) 4_676
N3 C17 1.272(10) .
N3 C13 1.298(11) .
N4 C23 1.338(7) .
N4 C19 1.341(7) .
N4 Zn2 2.132(5) 4_666
C1 C2 1.395(7) .
C1 H1A 0.9400 .
C2 C3 1.380(8) .
C2 H2A 0.9400 .
C3 C4 1.379(8) .
C3 C6 1.505(7) .
C4 C5 1.386(7) .
C4 H4A 0.9400 .
C5 H5A 0.9400 .
C6 C12 1.551(7) .
C6 C24 1.563(8) .
C6 H6A 0.9900 .
C7 C8 1.366(8) .
C7 H7A 0.9400 .
C8 C9 1.384(7) .
C8 H8A 0.9400 .
C9 C10 1.385(7) .
C9 C12 1.495(8) .
C10 C11 1.367(8) .
C10 H10A 0.9400 .
C11 H11A 0.9400 .
C12 C18 1.570(7) .
C12 H12A 0.9900 .
C13 C14 1.429(11) .
C13 H13A 0.9400 .
C14 C15 1.387(11) .
C14 H14 0.9400 .
C15 C16 1.354(12) .
C15 C18 1.478(10) .
C16 C17 1.453(10) .
C16 H16A 0.9400 .
C17 H17A 0.9400 .
C18 C24 1.567(8) .
C18 H18A 0.9900 .
C19 C20 1.371(8) .
C19 H19A 0.9400 .
C20 C21 1.364(8) .
C20 H20A 0.9400 .
C21 C22 1.393(8) .
C21 C24 1.492(8) .
C22 C23 1.365(8) .
C22 H22A 0.9400 .
C23 H23A 0.9400 .
C24 H24A 0.9900 .
C25 C26 1.513(8) .
C26 C27 1.383(8) .
C26 C35 1.421(7) .
C27 C28 1.404(8) .
C27 H27A 0.9400 .
C28 C33 1.405(8) .
C28 C29 1.410(9) .
C29 C30 1.348(10) .
C29 H29A 0.9400 .
C30 C31 1.399(10) .
C30 H30A 0.9400 .
C31 C32 1.365(10) .
C31 H31A 0.9400 .
C32 C33 1.413(9) .
C32 H32A 0.9400 .
C33 C34 1.405(8) .
C34 C35 1.371(8) .
C34 H34A 0.9400 .
C35 C36 1.494(8) .
C37 C38 1.507(7) .
C38 C39 1.372(8) .
C38 C47 1.395(8) .
C39 C40 1.411(7) .
C39 H39A 0.9400 .
C40 C45 1.399(9) .
C40 C41 1.420(9) .
C41 C42 1.374(8) .
C41 H41A 0.9400 .
C42 C43 1.367(10) .
C42 H42A 0.9400 .
C43 C44 1.363(10) .
C43 H43A 0.9400 .
C44 C45 1.421(8) .
C44 H44A 0.9400 .
C45 C46 1.409(8) .
C46 C47 1.368(7) .
C46 H46A 0.9400 .
C47 C48 1.521(8) .

loop_
_geom_hbond_atom_site_label_D
_geom_hbond_atom_site_label_H
_geom_hbond_atom_site_label_A
_geom_hbond_distance_DH
_geom_hbond_distance_HA
_geom_hbond_distance_DA
_geom_hbond_angle_DHA
_geom_hbond_site_symmetry_A
O5 H5W2 O9 0.85 2.01 2.580(7) 123.8 2_648
